data_2235239
loop_
_publ_author_name
'Choi, Hong Dae'
'Seo, Pil Ja'
'Lee, Uk'

_publ_section_title
;
 2,5,7-Trimethyl-3-(4-methylphenylsulfonyl)-1-benzofuran
;
_journal_coeditor_code SJ5234
_journal_issue 6
_journal_name_full 'Acta Crystallographica Section E'
_journal_page_first o1751
_journal_paper_doi 10.1107/S160053681202020X
_journal_volume 68
_journal_year 2012
_chemical_formula_iupac 'C18 H18 O3 S'
_chemical_formula_moiety 'C18 H18 O3 S'
_chemical_formula_sum 'C18 H18 O3 S'
_chemical_formula_weight 314.38
_chemical_name_systematic
;
2,5,7-Trimethyl-3-(4-methylphenylsulfonyl)-1-benzofuran
;
_space_group_IT_number 14
_symmetry_cell_setting monoclinic
_symmetry_space_group_name_Hall '-P 2ybc'
_symmetry_space_group_name_H-M 'P 1 21/c 1'
_atom_sites_solution_hydrogens difmap
_atom_sites_solution_primary direct
_atom_sites_solution_secondary difmap
_cell_angle_alpha 90.00
_cell_angle_beta 98.5410(10)
_cell_angle_gamma 90.00
_cell_formula_units_Z 4
_cell_length_a 9.7666(2)
_cell_length_b 19.4511(5)
_cell_length_c 8.2979(2)
_cell_measurement_reflns_used 5168
_cell_measurement_temperature 173(2)
_cell_measurement_theta_max 28.17
_cell_measurement_theta_min 2.35
_cell_volume 1558.88(6)
_computing_cell_refinement '<i>SAINT</i> (Bruker, 2009)'
_computing_data_collection '<i>APEX2</i> (Bruker, 2009)'
_computing_data_reduction '<i>SAINT</i> (Bruker, 2009)'
_computing_molecular_graphics '<i>ORTEP-3</i> (Farrugia, 1997) and <i>DIAMOND</i> (Brandenburg, 1998)'
_computing_publication_material '<i>SHELXL97</i> (Sheldrick, 2008)'
_computing_structure_refinement '<i>SHELXL97</i> (Sheldrick, 2008)'
_computing_structure_solution '<i>SHELXS97</i> (Sheldrick, 2008)'
_diffrn_ambient_temperature 173(2)
_diffrn_detector_area_resol_mean 10.0
_diffrn_measured_fraction_theta_full 0.996
_diffrn_measured_fraction_theta_max 0.996
_diffrn_measurement_device_type 'Bruker SMART APEXII CCD'
_diffrn_measurement_method '\f and \w scans'
_diffrn_radiation_monochromator 'graphite multilayer'
_diffrn_radiation_source 'rotating anode'
_diffrn_radiation_type MoK\a
_diffrn_radiation_wavelength 0.71073
_diffrn_reflns_av_R_equivalents 0.0296
_diffrn_reflns_av_sigmaI/netI 0.0257
_diffrn_reflns_limit_h_max 12
_diffrn_reflns_limit_h_min -13
_diffrn_reflns_limit_k_max 25
_diffrn_reflns_limit_k_min -21
_diffrn_reflns_limit_l_max 10
_diffrn_reflns_limit_l_min -11
_diffrn_reflns_number 15446
_diffrn_reflns_theta_full 28.35
_diffrn_reflns_theta_max 28.35
_diffrn_reflns_theta_min 2.09
_diffrn_standards_number 0
_exptl_absorpt_coefficient_mu 0.218
_exptl_absorpt_correction_T_max 0.9578
_exptl_absorpt_correction_T_min 0.9161
_exptl_absorpt_correction_type multi-scan
_exptl_absorpt_process_details '(<i>SADABS</i>; Bruker, 2009)'
_exptl_crystal_colour colourless
_exptl_crystal_density_diffrn 1.340
_exptl_crystal_density_method 'not measured'
_exptl_crystal_description block
_exptl_crystal_F_000 664
_exptl_crystal_size_max 0.41
_exptl_crystal_size_mid 0.39
_exptl_crystal_size_min 0.20
_refine_diff_density_max 0.295
_refine_diff_density_min -0.431
_refine_ls_extinction_method none
_refine_ls_goodness_of_fit_ref 1.044
_refine_ls_hydrogen_treatment constr
_refine_ls_matrix_type full
_refine_ls_number_parameters 203
_refine_ls_number_reflns 3868
_refine_ls_number_restraints 0
_refine_ls_restrained_S_all 1.044
_refine_ls_R_factor_all 0.0504
_refine_ls_R_factor_gt 0.0423
_refine_ls_shift/su_max 0.001
_refine_ls_shift/su_mean 0.000
_refine_ls_structure_factor_coef Fsqd
_refine_ls_weighting_details 'calc w=1/[\s^2^(Fo^2^)+(0.0582P)^2^+0.5651P] where P=(Fo^2^+2Fc^2^)/3'
_refine_ls_weighting_scheme calc
_refine_ls_wR_factor_gt 0.1101
_refine_ls_wR_factor_ref 0.1157
_reflns_number_gt 3258
_reflns_number_total 3868
_reflns_threshold_expression I>2\s(I)
_cod_data_source_file sj5234.cif
_cod_data_source_block I
_cod_original_sg_symbol_H-M 'P 21/c'
_cod_database_code 2235239
_cod_database_fobs_code 2235239

loop_
_symmetry_equiv_pos_as_xyz
'x, y, z'
'-x, y+1/2, -z+1/2'
'-x, -y, -z'
'x, -y-1/2, z-1/2'

loop_
_atom_site_type_symbol
_atom_site_label
_atom_site_fract_x
_atom_site_fract_y
_atom_site_fract_z
_atom_site_U_iso_or_equiv
_atom_site_adp_type
_atom_site_calc_flag
_atom_site_refinement_flags
_atom_site_occupancy
_atom_site_symmetry_multiplicity
S S1 0.77821(4) 0.617621(19) 0.95912(5) 0.03124(12) Uani d . 1 2
O O1 0.44316(10) 0.54239(6) 0.69953(13) 0.0335(3) Uani d . 1 2
O O2 0.73376(14) 0.68604(6) 0.99116(16) 0.0445(3) Uani d . 1 2
O O3 0.84855(13) 0.57685(6) 1.09059(14) 0.0401(3) Uani d . 1 2
C C1 0.63766(15) 0.56994(7) 0.86672(18) 0.0281(3) Uani d . 1 2
C C2 0.62873(14) 0.49571(7) 0.86149(17) 0.0259(3) Uani d . 1 2
C C3 0.70807(15) 0.44093(8) 0.93316(18) 0.0295(3) Uani d . 1 2
H H3 0.7907 0.4490 1.0067 0.035 Uiso calc R 1 2
C C4 0.66347(16) 0.37470(8) 0.8946(2) 0.0328(3) Uani d . 1 2
C C5 0.54034(16) 0.36373(8) 0.7862(2) 0.0342(3) Uani d . 1 2
H H5 0.5122 0.3177 0.7612 0.041 Uiso calc R 1 2
C C6 0.45823(15) 0.41655(9) 0.71436(19) 0.0321(3) Uani d . 1 2
C C7 0.50737(14) 0.48180(8) 0.75612(18) 0.0276(3) Uani d . 1 2
C C8 0.52485(16) 0.59479(8) 0.7677(2) 0.0329(3) Uani d . 1 2
C C9 0.7482(2) 0.31384(9) 0.9655(3) 0.0463(4) Uani d . 1 2
H H9A 0.7937 0.2924 0.8806 0.069 Uiso calc R 1 2
H H9B 0.6873 0.2803 1.0071 0.069 Uiso calc R 1 2
H H9C 0.8185 0.3294 1.0547 0.069 Uiso calc R 1 2
C C10 0.32615(17) 0.40458(11) 0.5996(2) 0.0438(4) Uani d . 1 2
H H10A 0.3180 0.3557 0.5713 0.066 Uiso calc R 1 2
H H10B 0.3273 0.4318 0.5003 0.066 Uiso calc R 1 2
H H10C 0.2471 0.4185 0.6522 0.066 Uiso calc R 1 2
C C11 0.4770(2) 0.66466(10) 0.7171(3) 0.0498(5) Uani d . 1 2
H H11A 0.4870 0.6718 0.6026 0.075 Uiso calc R 1 2
H H11B 0.5328 0.6987 0.7849 0.075 Uiso calc R 1 2
H H11C 0.3795 0.6698 0.7305 0.075 Uiso calc R 1 2
C C12 0.88605(15) 0.62242(7) 0.80711(18) 0.0281(3) Uani d . 1 2
C C15 1.04793(16) 0.62512(9) 0.55823(19) 0.0355(4) Uani d . 1 2
C C16 0.97063(16) 0.68243(9) 0.5909(2) 0.0360(4) Uani d . 1 2
H H16 0.9738 0.7228 0.5273 0.043 Uiso calc R 1 2
C C17 0.88939(16) 0.68161(8) 0.71428(19) 0.0323(3) Uani d . 1 2
H H17 0.8369 0.7209 0.7350 0.039 Uiso calc R 1 2
C C18 1.1300(2) 0.62519(11) 0.4184(2) 0.0504(5) Uani d . 1 2
H H18A 1.0714 0.6089 0.3196 0.076 Uiso calc R 1 2
H H18B 1.2102 0.5948 0.4439 0.076 Uiso calc R 1 2
H H18C 1.1617 0.6720 0.4006 0.076 Uiso calc R 1 2
C C13 0.96346(15) 0.56489(8) 0.77825(19) 0.0317(3) Uani d . 1 2
H H13 0.9609 0.5247 0.8426 0.038 Uiso calc R 1 2
C C14 1.04408(16) 0.56690(8) 0.6550(2) 0.0355(3) Uani d . 1 2
H H14 1.0979 0.5279 0.6359 0.043 Uiso calc R 1 2

loop_
_atom_site_aniso_label
_atom_site_aniso_U_11
_atom_site_aniso_U_22
_atom_site_aniso_U_33
_atom_site_aniso_U_12
_atom_site_aniso_U_13
_atom_site_aniso_U_23
S1 0.0373(2) 0.0257(2) 0.0299(2) -0.00632(14) 0.00250(15) -0.00488(14)
O1 0.0277(5) 0.0347(6) 0.0360(6) 0.0051(4) -0.0020(4) -0.0004(5)
O2 0.0568(7) 0.0282(6) 0.0508(7) -0.0068(5) 0.0156(6) -0.0142(5)
O3 0.0457(6) 0.0439(7) 0.0279(6) -0.0111(5) -0.0041(5) 0.0011(5)
C1 0.0300(7) 0.0248(7) 0.0295(7) -0.0007(5) 0.0039(6) -0.0024(6)
C2 0.0259(6) 0.0257(7) 0.0256(7) -0.0019(5) 0.0022(5) -0.0022(5)
C3 0.0268(6) 0.0281(7) 0.0321(8) -0.0014(5) -0.0005(5) 0.0012(6)
C4 0.0333(7) 0.0275(8) 0.0373(8) -0.0011(6) 0.0046(6) 0.0016(6)
C5 0.0350(8) 0.0270(7) 0.0410(9) -0.0067(6) 0.0072(6) -0.0072(6)
C6 0.0263(7) 0.0385(9) 0.0314(8) -0.0060(6) 0.0040(6) -0.0091(6)
C7 0.0242(6) 0.0306(7) 0.0273(7) 0.0022(5) 0.0016(5) -0.0013(6)
C8 0.0334(7) 0.0299(8) 0.0355(8) 0.0045(6) 0.0051(6) -0.0001(6)
C9 0.0503(10) 0.0282(9) 0.0590(12) 0.0037(7) 0.0032(8) 0.0053(8)
C10 0.0293(7) 0.0596(11) 0.0405(9) -0.0081(7) -0.0009(7) -0.0155(8)
C11 0.0514(10) 0.0350(9) 0.0611(12) 0.0153(8) 0.0022(9) 0.0067(9)
C12 0.0283(7) 0.0251(7) 0.0287(7) -0.0043(5) -0.0030(5) -0.0012(6)
C15 0.0278(7) 0.0457(9) 0.0311(8) -0.0095(6) -0.0021(6) -0.0032(7)
C16 0.0346(8) 0.0359(8) 0.0349(8) -0.0085(6) -0.0028(6) 0.0068(7)
C17 0.0312(7) 0.0262(7) 0.0375(8) -0.0023(6) -0.0018(6) 0.0019(6)
C18 0.0444(10) 0.0665(13) 0.0418(10) -0.0132(9) 0.0108(8) -0.0055(9)
C13 0.0313(7) 0.0272(7) 0.0342(8) -0.0014(5) -0.0033(6) 0.0018(6)
C14 0.0305(7) 0.0343(8) 0.0400(9) 0.0008(6) -0.0008(6) -0.0046(7)

loop_
_atom_type_symbol
_atom_type_description
_atom_type_scat_dispersion_real
_atom_type_scat_dispersion_imag
_atom_type_scat_source
C C 0.0033 0.0016 'International Tables Vol C Tables 4.2.6.8 and 6.1.1.4'
H H 0.0000 0.0000 'International Tables Vol C Tables 4.2.6.8 and 6.1.1.4'
O O 0.0106 0.0060 'International Tables Vol C Tables 4.2.6.8 and 6.1.1.4'
S S 0.1246 0.1234 'International Tables Vol C Tables 4.2.6.8 and 6.1.1.4'

loop_
_geom_angle_atom_site_label_1
_geom_angle_atom_site_label_2
_geom_angle_atom_site_label_3
_geom_angle
O2 S1 O3 119.59(8)
O2 S1 C1 109.59(7)
O3 S1 C1 107.30(7)
O2 S1 C12 108.21(7)
O3 S1 C12 107.66(7)
C1 S1 C12 103.27(7)
C8 O1 C7 106.73(11)
C8 C1 C2 107.24(13)
C8 C1 S1 126.32(12)
C2 C1 S1 125.87(11)
C7 C2 C3 119.08(13)
C7 C2 C1 104.77(12)
C3 C2 C1 136.15(13)
C4 C3 C2 118.45(13)
C4 C3 H3 120.8
C2 C3 H3 120.8
C3 C4 C5 119.97(14)
C3 C4 C9 120.27(15)
C5 C4 C9 119.75(15)
C6 C5 C4 123.28(14)
C6 C5 H5 118.4
C4 C5 H5 118.4
C7 C6 C5 114.61(13)
C7 C6 C10 122.29(16)
C5 C6 C10 123.10(15)
C6 C7 O1 125.01(13)
C6 C7 C2 124.59(14)
O1 C7 C2 110.40(13)
C1 C8 O1 110.86(13)
C1 C8 C11 133.75(16)
O1 C8 C11 115.37(14)
C4 C9 H9A 109.5
C4 C9 H9B 109.5
H9A C9 H9B 109.5
C4 C9 H9C 109.5
H9A C9 H9C 109.5
H9B C9 H9C 109.5
C6 C10 H10A 109.5
C6 C10 H10B 109.5
H10A C10 H10B 109.5
C6 C10 H10C 109.5
H10A C10 H10C 109.5
H10B C10 H10C 109.5
C8 C11 H11A 109.5
C8 C11 H11B 109.5
H11A C11 H11B 109.5
C8 C11 H11C 109.5
H11A C11 H11C 109.5
H11B C11 H11C 109.5
C17 C12 C13 120.90(15)
C17 C12 S1 120.47(12)
C13 C12 S1 118.59(11)
C14 C15 C16 118.43(15)
C14 C15 C18 120.57(16)
C16 C15 C18 120.97(16)
C17 C16 C15 121.36(15)
C17 C16 H16 119.3
C15 C16 H16 119.3
C16 C17 C12 118.87(15)
C16 C17 H17 120.6
C12 C17 H17 120.6
C15 C18 H18A 109.5
C15 C18 H18B 109.5
H18A C18 H18B 109.5
C15 C18 H18C 109.5
H18A C18 H18C 109.5
H18B C18 H18C 109.5
C14 C13 C12 119.27(14)
C14 C13 H13 120.4
C12 C13 H13 120.4
C13 C14 C15 121.17(15)
C13 C14 H14 119.4
C15 C14 H14 119.4

loop_
_geom_bond_atom_site_label_1
_geom_bond_atom_site_label_2
_geom_bond_distance
S1 O2 1.4369(12)
S1 O3 1.4382(12)
S1 C1 1.7377(15)
S1 C12 1.7617(16)
O1 C8 1.3643(19)
O1 C7 1.3840(17)
C1 C8 1.361(2)
C1 C2 1.447(2)
C2 C7 1.3909(19)
C2 C3 1.397(2)
C3 C4 1.382(2)
C3 H3 0.9500
C4 C5 1.407(2)
C4 C9 1.513(2)
C5 C6 1.383(2)
C5 H5 0.9500
C6 C7 1.383(2)
C6 C10 1.504(2)
C8 C11 1.478(2)
C9 H9A 0.9800
C9 H9B 0.9800
C9 H9C 0.9800
C10 H10A 0.9800
C10 H10B 0.9800
C10 H10C 0.9800
C11 H11A 0.9800
C11 H11B 0.9800
C11 H11C 0.9800
C12 C17 1.388(2)
C12 C13 1.391(2)
C15 C14 1.392(2)
C15 C16 1.395(2)
C15 C18 1.505(2)
C16 C17 1.385(2)
C16 H16 0.9500
C17 H17 0.9500
C18 H18A 0.9800
C18 H18B 0.9800
C18 H18C 0.9800
C13 C14 1.381(2)
C13 H13 0.9500
C14 H14 0.9500

loop_
_geom_hbond_atom_site_label_D
_geom_hbond_atom_site_label_H
_geom_hbond_atom_site_label_A
_geom_hbond_site_symmetry_A
_geom_hbond_distance_DH
_geom_hbond_distance_HA
_geom_hbond_distance_DA
_geom_hbond_angle_DHA
C10 H10C O3 3_667 0.98 2.46 3.310(2) 145.5
C9 H9C Cg1 3_767 0.98 2.93 3.907(2) 178.7
C10 H10B Cg2 3_666 0.98 2.92 3.800(2) 149.8

loop_
_geom_torsion_atom_site_label_1
_geom_torsion_atom_site_label_2
_geom_torsion_atom_site_label_3
_geom_torsion_atom_site_label_4
_geom_torsion
O2 S1 C1 C8 30.29(16)
O3 S1 C1 C8 161.58(14)
C12 S1 C1 C8 -84.84(15)
O2 S1 C1 C2 -159.46(13)
O3 S1 C1 C2 -28.17(15)
C12 S1 C1 C2 85.40(14)
C8 C1 C2 C7 0.08(16)
S1 C1 C2 C7 -171.71(11)
C8 C1 C2 C3 -179.68(17)
S1 C1 C2 C3 8.5(3)
C7 C2 C3 C4 0.8(2)
C1 C2 C3 C4 -179.43(16)
C2 C3 C4 C5 -0.4(2)
C2 C3 C4 C9 178.24(15)
C3 C4 C5 C6 -0.4(3)
C9 C4 C5 C6 -179.01(16)
C4 C5 C6 C7 0.6(2)
C4 C5 C6 C10 -179.54(16)
C5 C6 C7 O1 179.95(14)
C10 C6 C7 O1 0.1(2)
C5 C6 C7 C2 -0.1(2)
C10 C6 C7 C2 -179.97(15)
C8 O1 C7 C6 -179.37(15)
C8 O1 C7 C2 0.69(16)
C3 C2 C7 C6 -0.6(2)
C1 C2 C7 C6 179.59(14)
C3 C2 C7 O1 179.33(13)
C1 C2 C7 O1 -0.47(16)
C2 C1 C8 O1 0.35(17)
S1 C1 C8 O1 172.09(11)
C2 C1 C8 C11 -177.50(19)
S1 C1 C8 C11 -5.8(3)
C7 O1 C8 C1 -0.64(17)
C7 O1 C8 C11 177.64(14)
O2 S1 C12 C17 -14.89(14)
O3 S1 C12 C17 -145.45(12)
C1 S1 C12 C17 101.24(13)
O2 S1 C12 C13 167.49(12)
O3 S1 C12 C13 36.93(13)
C1 S1 C12 C13 -76.38(13)
C14 C15 C16 C17 -1.3(2)
C18 C15 C16 C17 176.77(15)
C15 C16 C17 C12 0.3(2)
C13 C12 C17 C16 0.5(2)
S1 C12 C17 C16 -177.10(11)
C17 C12 C13 C14 -0.3(2)
S1 C12 C13 C14 177.35(11)
C12 C13 C14 C15 -0.7(2)
C16 C15 C14 C13 1.5(2)
C18 C15 C14 C13 -176.57(14)

loop_
_cod_related_entry_id
_cod_related_entry_database
_cod_related_entry_code
1 ChemSpider 30657817
